data_9004251
loop_
_publ_author_name
'Ercit, T. S.'
'Hawthorne, F. C.'
'Cerny, P.'

_publ_section_title
;
 The wodginite group. I. Structural crystallography
 Sample: A-17, ferroan
;
_journal_name_full 'The Canadian Mineralogist'
_journal_page_first 597
_journal_page_last 611
_journal_volume 30
_journal_year 1992
_chemical_formula_sum 'Fe0.57 Li0.01 Mn0.54 Nb0.38 O8 Sn0.45 Ta1.85 Ti0.2'
_chemical_name_mineral Wodginite
_space_group_IT_number 15
_symmetry_space_group_name_Hall '-C 2yc'
_symmetry_space_group_name_H-M 'C 1 2/c 1'
_cell_angle_alpha 90
_cell_angle_beta 90.40
_cell_angle_gamma 90
_cell_length_a 9.460
_cell_length_b 11.421
_cell_length_c 5.119
_cell_formula_units_Z 4
_cell_volume 553.057
_database_code_amcsd 0005277
_exptl_crystal_density_diffrn 7.478
_cod_original_formula_sum 'Li.01 Mn.54 Fe.57 Sn.45 Ti.2 Nb.38 Ta1.85 O8'
_cod_database_code 9004251

loop_
_space_group_symop_operation_xyz
x,y,z
1/2+x,1/2+y,z
x,-y,1/2+z
1/2+x,1/2-y,1/2+z
-x,y,1/2-z
1/2-x,1/2+y,1/2-z
-x,-y,-z
1/2-x,1/2-y,-z

loop_
_atom_site_aniso_label
_atom_site_aniso_U_11
_atom_site_aniso_U_22
_atom_site_aniso_U_33
_atom_site_aniso_U_12
_atom_site_aniso_U_13
_atom_site_aniso_U_23
LiA 0.01790 0.02020 0.01970 0.00000 0.00040 0.00000
MnA 0.01790 0.02020 0.01970 0.00000 0.00040 0.00000
FeA 0.01790 0.02020 0.01970 0.00000 0.00040 0.00000
SnA 0.01790 0.02020 0.01970 0.00000 0.00040 0.00000
TiA 0.01790 0.02020 0.01970 0.00000 0.00040 0.00000
NbA 0.01790 0.02020 0.01970 0.00000 0.00040 0.00000
TaA 0.01790 0.02020 0.01970 0.00000 0.00040 0.00000
MnB 0.01570 0.01610 0.01720 0.00000 0.00080 0.00000
FeB 0.01570 0.01610 0.01720 0.00000 0.00080 0.00000
SnB 0.01570 0.01610 0.01720 0.00000 0.00080 0.00000
TiB 0.01570 0.01610 0.01720 0.00000 0.00080 0.00000
NbB 0.01570 0.01610 0.01720 0.00000 0.00080 0.00000
TaB 0.01570 0.01610 0.01720 0.00000 0.00080 0.00000
MnC 0.01920 0.02000 0.02010 -0.00050 0.00020 0.00000
FeC 0.01920 0.02000 0.02010 -0.00050 0.00020 0.00000
SnC 0.01920 0.02000 0.02010 -0.00050 0.00020 0.00000
TiC 0.01920 0.02000 0.02010 -0.00050 0.00020 0.00000
NbC 0.01920 0.02000 0.02010 -0.00050 0.00020 0.00000
TaC 0.01920 0.02000 0.02010 -0.00050 0.00020 0.00000
O1 0.02930 0.02500 0.02870 -0.00290 0.00310 0.00530
O2 0.02710 0.02490 0.02250 0.00310 -0.00660 -0.00260
O3 0.02850 0.01890 0.02730 0.00220 -0.00280 -0.00240
O4 0.02200 0.02540 0.03010 0.00470 0.00000 -0.00040

loop_
_atom_site_label
_atom_site_fract_x
_atom_site_fract_y
_atom_site_fract_z
_atom_site_occupancy
LiA 0.00000 0.66340 0.25000 0.01000
MnA 0.00000 0.66340 0.25000 0.41000
FeA 0.00000 0.66340 0.25000 0.33000
SnA 0.00000 0.66340 0.25000 0.04000
TiA 0.00000 0.66340 0.25000 0.02000
NbA 0.00000 0.66340 0.25000 0.03000
TaA 0.00000 0.66340 0.25000 0.16000
MnB 0.00000 0.16800 0.25000 0.05000
FeB 0.00000 0.16800 0.25000 0.14000
SnB 0.00000 0.16800 0.25000 0.33000
TiB 0.00000 0.16800 0.25000 0.14000
NbB 0.00000 0.16800 0.25000 0.03000
TaB 0.00000 0.16800 0.25000 0.31000
MnC 0.24880 0.41430 0.24930 0.04000
FeC 0.24880 0.41430 0.24930 0.05000
SnC 0.24880 0.41430 0.24930 0.04000
TiC 0.24880 0.41430 0.24930 0.02000
NbC 0.24880 0.41430 0.24930 0.16000
TaC 0.24880 0.41430 0.24930 0.69000
O1 0.13300 0.05600 0.08200 1.00000
O2 0.14300 0.44600 0.57100 1.00000
O3 0.12000 0.30500 0.09800 1.00000
O4 0.11500 0.18500 0.58300 1.00000

loop_
_cod_related_entry_id
_cod_related_entry_database
_cod_related_entry_code
1 AMCSD 0005277
